data_4124811
loop_
_publ_author_name
'Dong, Jie'
'Cui, Ping'
'Shi, Peng-Fei'
'Cheng, Peng'
'Zhao, Bin'

_publ_section_title
;
 Ultrastrong Alkali-Resisting Lanthanide-Zeolites Assembled by [Ln60]
 Nanocages.
;
_journal_issue 51
_journal_name_full 'Journal of the American Chemical Society'
_journal_page_first 15988
_journal_page_last 15991
_journal_paper_doi 10.1021/jacs.5b10000
_journal_volume 137
_journal_year 2015
_chemical_formula_sum 'C H6.99 Dy3 O9.99'
_chemical_formula_weight 666.40
_chemical_name_systematic
; 
 ? 
;
_space_group_IT_number 211
_symmetry_cell_setting cubic
_symmetry_space_group_name_Hall 'I 4 2 3'
_symmetry_space_group_name_H-M 'I 4 3 2'
_atom_sites_solution_hydrogens geom
_atom_sites_solution_primary direct
_atom_sites_solution_secondary difmap
_audit_creation_method SHELXL-97
_cell_angle_alpha 90.00
_cell_angle_beta 90.00
_cell_angle_gamma 90.00
_cell_formula_units_Z 8
_cell_length_a 12.4940(2)
_cell_length_b 12.4940(2)
_cell_length_c 12.4940(2)
_cell_measurement_temperature 293(2)
_cell_volume 1950.31(5)
_computing_structure_refinement 'SHELXL-97 (Sheldrick, 1997)'
_computing_structure_solution 'SHELXS-97 (Sheldrick, 1990)'
_diffrn_ambient_temperature 293(2)
_diffrn_measured_fraction_theta_full 0.995
_diffrn_measured_fraction_theta_max 0.995
_diffrn_measurement_device_type mutil-sacn
_diffrn_radiation_monochromator graphite
_diffrn_radiation_source 'fine-focus sealed tube'
_diffrn_radiation_type MoK\a
_diffrn_radiation_wavelength 0.71073
_diffrn_reflns_av_R_equivalents 0.0223
_diffrn_reflns_av_sigmaI/netI 0.0271
_diffrn_reflns_limit_h_max 7
_diffrn_reflns_limit_h_min -14
_diffrn_reflns_limit_k_max 6
_diffrn_reflns_limit_k_min -14
_diffrn_reflns_limit_l_max 8
_diffrn_reflns_limit_l_min -8
_diffrn_reflns_number 800
_diffrn_reflns_theta_full 24.83
_diffrn_reflns_theta_max 24.83
_diffrn_reflns_theta_min 3.26
_exptl_absorpt_coefficient_mu 22.782
_exptl_crystal_density_diffrn 4.539
_exptl_crystal_density_method 'not measured'
_exptl_crystal_description BLOCK
_exptl_crystal_F_000 2327
_refine_diff_density_max 1.829
_refine_diff_density_min -1.398
_refine_diff_density_rms 0.287
_refine_ls_abs_structure_details 'Flack H D (1983), Acta Cryst. A39, 876-881'
_refine_ls_abs_structure_Flack 0.5(2)
_refine_ls_extinction_method none
_refine_ls_goodness_of_fit_ref 1.109
_refine_ls_hydrogen_treatment mixed
_refine_ls_matrix_type full
_refine_ls_number_parameters 25
_refine_ls_number_reflns 296
_refine_ls_number_restraints 19
_refine_ls_restrained_S_all 1.074
_refine_ls_R_factor_all 0.0401
_refine_ls_R_factor_gt 0.0351
_refine_ls_shift/su_max 0.000
_refine_ls_shift/su_mean 0.000
_refine_ls_structure_factor_coef Fsqd
_refine_ls_weighting_details 'calc w=1/[\s^2^(Fo^2^)+(0.0500P)^2^+54.7820P] where P=(Fo^2^+2Fc^2^)/3'
_refine_ls_weighting_scheme calc
_refine_ls_wR_factor_gt 0.0916
_refine_ls_wR_factor_ref 0.0944
_reflns_number_gt 261
_reflns_number_total 296
_reflns_threshold_expression >2sigma(I)
_cod_data_source_file ja5b10000_si_003.cif
_cod_data_source_block Dy200&#x00A1;&#x00E6;
_cod_depositor_comments
;
The following automatic conversions were performed:

'_symmetry_cell_setting' value 'CUBIC' changed to 'cubic' according
to
/usr/data/users/saulius/crontab/automatic-downloads/current/ACS/lib/dictionaries/cif_core.dic
dictionary named 'cif_core.dic' version 2.4.2 from 2011-04-26.

Automatic conversion script
Id: cif_fix_values 4268 2015-11-12 08:31:59Z antanas 
;
_cod_original_cell_volume 1950.33(6)
_cod_original_sg_symbol_H-M I432
_cod_database_code 4124811

loop_
_symmetry_equiv_pos_as_xyz
'x, y, z'
'-y, x, z'
'-x, -y, z'
'y, -x, z'
'x, -z, y'
'x, -y, -z'
'x, z, -y'
'z, y, -x'
'-x, y, -z'
'-z, y, x'
'z, x, y'
'y, z, x'
'-y, -z, x'
'z, -x, -y'
'-y, z, -x'
'-z, -x, y'
'-z, x, -y'
'y, -z, -x'
'y, x, -z'
'-y, -x, -z'
'-x, z, y'
'-x, -z, -y'
'z, -y, x'
'-z, -y, -x'
'x+1/2, y+1/2, z+1/2'
'-y+1/2, x+1/2, z+1/2'
'-x+1/2, -y+1/2, z+1/2'
'y+1/2, -x+1/2, z+1/2'
'x+1/2, -z+1/2, y+1/2'
'x+1/2, -y+1/2, -z+1/2'
'x+1/2, z+1/2, -y+1/2'
'z+1/2, y+1/2, -x+1/2'
'-x+1/2, y+1/2, -z+1/2'
'-z+1/2, y+1/2, x+1/2'
'z+1/2, x+1/2, y+1/2'
'y+1/2, z+1/2, x+1/2'
'-y+1/2, -z+1/2, x+1/2'
'z+1/2, -x+1/2, -y+1/2'
'-y+1/2, z+1/2, -x+1/2'
'-z+1/2, -x+1/2, y+1/2'
'-z+1/2, x+1/2, -y+1/2'
'y+1/2, -z+1/2, -x+1/2'
'y+1/2, x+1/2, -z+1/2'
'-y+1/2, -x+1/2, -z+1/2'
'-x+1/2, z+1/2, y+1/2'
'-x+1/2, -z+1/2, -y+1/2'
'z+1/2, -y+1/2, x+1/2'
'-z+1/2, -y+1/2, -x+1/2'

loop_
_atom_site_label
_atom_site_type_symbol
_atom_site_fract_x
_atom_site_fract_y
_atom_site_fract_z
_atom_site_U_iso_or_equiv
_atom_site_adp_type
_atom_site_occupancy
_atom_site_symmetry_multiplicity
_atom_site_calc_flag
_atom_site_refinement_flags
Dy2 Dy -0.15420(5) 0.5000 0.15420(5) 0.0202(4) Uani 1 2 d S
O1 O -0.002(3) 0.6056(7) 0.1670(7) 0.027(2) Uani 1 1 d U
H1 H 0.0487 0.6268 0.1867 0.032 Uiso 1 1 d R
C2 C -0.2500 0.7500 0.2500 0.012(4) Uani 1 6 d SU
O3 O -0.2500 0.6769(8) 0.1769(8) 0.020(3) Uani 1 2 d S
O0AA O 0.0000 0.796(2) 0.0000 0.0355(17) Uani 0.66 4 d SPDU
H0AA H 0.0679 0.8018 0.0097 0.043 Uiso 0.17 1 d PRD

loop_
_atom_site_aniso_label
_atom_site_aniso_U_11
_atom_site_aniso_U_22
_atom_site_aniso_U_33
_atom_site_aniso_U_23
_atom_site_aniso_U_13
_atom_site_aniso_U_12
Dy2 0.0211(4) 0.0185(5) 0.0211(4) 0.0009(19) -0.0010(3) 0.0009(19)
O1 0.027(2) 0.027(2) 0.026(2) 0.0003(10) 0.0000(10) 0.0000(10)
C2 0.012(4) 0.012(4) 0.012(4) 0.002(3) 0.002(3) -0.002(3)
O3 0.014(7) 0.023(5) 0.023(5) -0.008(7) 0.003(5) -0.003(5)
O0AA 0.0356(17) 0.035(2) 0.0356(17) 0.000 0.000 0.000

loop_
_atom_type_symbol
_atom_type_description
_atom_type_scat_dispersion_real
_atom_type_scat_dispersion_imag
_atom_type_scat_source
C C 0.0033 0.0016 'International Tables Vol C Tables 4.2.6.8 and 6.1.1.4'
H H 0.0000 0.0000 'International Tables Vol C Tables 4.2.6.8 and 6.1.1.4'
Dy Dy -0.1892 4.4098 'International Tables Vol C Tables 4.2.6.8 and 6.1.1.4'
O O 0.0106 0.0060 'International Tables Vol C Tables 4.2.6.8 and 6.1.1.4'

loop_
_geom_angle_atom_site_label_1
_geom_angle_atom_site_label_2
_geom_angle_atom_site_label_3
_geom_angle
_geom_angle_site_symmetry_1
_geom_angle_site_symmetry_3
O1 Dy2 O1 120.4(4) 44 35_454
O1 Dy2 O1 73.4(7) 44 .
O1 Dy2 O1 144.5(5) 35_454 .
O1 Dy2 O1 144.5(5) 44 24_565
O1 Dy2 O1 73.4(7) 35_454 24_565
O1 Dy2 O1 115.8(8) . 24_565
O1 Dy2 O1 144.1(5) 44 10
O1 Dy2 O1 73.9(7) 35_454 10
O1 Dy2 O1 78.2(4) . 10
O1 Dy2 O1 68.6(4) 24_565 10
O1 Dy2 O1 73.9(7) 44 3_565
O1 Dy2 O1 144.1(5) 35_454 3_565
O1 Dy2 O1 68.6(4) . 3_565
O1 Dy2 O1 78.2(4) 24_565 3_565
O1 Dy2 O1 115.2(8) 10 3_565
O1 Dy2 O3 90.5(10) 44 .
O1 Dy2 O3 65.2(10) 35_454 .
O1 Dy2 O3 83.4(6) . .
O1 Dy2 O3 123.7(5) 24_565 .
O1 Dy2 O3 64.6(6) 10 .
O1 Dy2 O3 150.7(6) 3_565 .
O1 Dy2 O3 65.2(10) 44 37
O1 Dy2 O3 90.5(10) 35_454 37
O1 Dy2 O3 123.7(5) . 37
O1 Dy2 O3 83.4(6) 24_565 37
O1 Dy2 O3 150.7(6) 10 37
O1 Dy2 O3 64.6(6) 3_565 37
O3 Dy2 O3 131.10(15) . 37
O1 Dy2 Dy2 133.6(8) 44 35_454
O1 Dy2 Dy2 38.7(9) 35_454 35_454
O1 Dy2 Dy2 151.6(3) . 35_454
O1 Dy2 Dy2 38.5(3) 24_565 35_454
O1 Dy2 Dy2 79.3(4) 10 35_454
O1 Dy2 Dy2 106.5(5) 3_565 35_454
O3 Dy2 Dy2 102.2(2) . 35_454
O3 Dy2 Dy2 73.3(2) 37 35_454
O1 Dy2 Dy2 38.7(9) 44 36_455
O1 Dy2 Dy2 133.6(8) 35_454 36_455
O1 Dy2 Dy2 38.5(3) . 36_455
O1 Dy2 Dy2 151.6(3) 24_565 36_455
O1 Dy2 Dy2 106.5(5) 10 36_455
O1 Dy2 Dy2 79.3(4) 3_565 36_455
O3 Dy2 Dy2 73.3(2) . 36_455
O3 Dy2 Dy2 102.2(2) 37 36_455
Dy2 Dy2 Dy2 169.54(4) 35_454 36_455
O1 Dy2 Dy2 133.0(8) 44 38_455
O1 Dy2 Dy2 39.5(9) 35_454 38_455
O1 Dy2 Dy2 106.1(5) . 38_455
O1 Dy2 Dy2 79.6(4) 24_565 38_455
O1 Dy2 Dy2 38.7(3) 10 38_455
O1 Dy2 Dy2 151.5(2) 3_565 38_455
O3 Dy2 Dy2 44.2(2) . 38_455
O3 Dy2 Dy2 129.9(2) 37 38_455
Dy2 Dy2 Dy2 64.17(3) 35_454 38_455
Dy2 Dy2 Dy2 114.777(18) 36_455 38_455
O1 Dy2 Dy2 39.5(9) 44 37
O1 Dy2 Dy2 133.0(8) 35_454 37
O1 Dy2 Dy2 79.6(4) . 37
O1 Dy2 Dy2 106.1(5) 24_565 37
O1 Dy2 Dy2 151.5(2) 10 37
O1 Dy2 Dy2 38.7(3) 3_565 37
O3 Dy2 Dy2 129.9(2) . 37
O3 Dy2 Dy2 44.2(2) 37 37
Dy2 Dy2 Dy2 114.777(18) 35_454 37
Dy2 Dy2 Dy2 64.17(3) 36_455 37
Dy2 Dy2 Dy2 169.54(4) 38_455 37
Dy2 O1 Dy2 102.8(11) 36_455 .
Dy2 O1 Dy2 101.9(11) 36_455 3_565
Dy2 O1 Dy2 110.8(4) . 3_565
O3 C2 O3 120.0 17_566 18_465
O3 C2 O3 120.000(1) 17_566 .
O3 C2 O3 120.000(1) 18_465 .
C2 O3 Dy2 134.2(2) . .
C2 O3 Dy2 134.2(2) . 38_455
Dy2 O3 Dy2 91.6(5) . 38_455

loop_
_geom_bond_atom_site_label_1
_geom_bond_atom_site_label_2
_geom_bond_distance
_geom_bond_site_symmetry_2
Dy2 O1 2.316(8) 44
Dy2 O1 2.316(8) 35_454
Dy2 O1 2.32(4) .
Dy2 O1 2.32(4) 24_565
Dy2 O1 2.36(4) 10
Dy2 O1 2.36(4) 3_565
Dy2 O3 2.530(10) .
Dy2 O3 2.530(10) 37
Dy2 Dy2 3.62685(18) 35_454
Dy2 Dy2 3.62685(18) 36_455
Dy2 Dy2 3.62685(18) 38_455
Dy2 Dy2 3.62685(18) 37
O1 Dy2 2.316(8) 36_455
O1 Dy2 2.36(4) 3_565
C2 O3 1.291(14) 17_566
C2 O3 1.291(14) 18_465
C2 O3 1.291(14) .
O3 Dy2 2.530(10) 38_455
